data_7061115
loop_
_publ_author_name
'Todorova, Stanislava E.'
'Rusew, Rusi I.'
'Petkova, Zhanina S.'
'Shivachev, Boris L.'
'Nikolova, Rositsa P.'
'Kurteva, Vanya B.'

_publ_section_title
;
 Acylpyrazolones possessing a heterocyclic moiety in the acyl fragment:
 intramolecular vs. intermolecular zwitterionic structures
;
_journal_issue 3
_journal_name_full 'New Journal of Chemistry'
_journal_page_first 1080
_journal_page_last 1086
_journal_paper_doi 10.1039/D1NJ05458A
_journal_volume 46
_journal_year 2022
_chemical_formula_moiety 'C22 H24 N4 O2'
_chemical_formula_sum 'C22 H24 N4 O2'
_chemical_formula_weight 376.45
_space_group_crystal_system monoclinic
_space_group_IT_number 14
_space_group_name_Hall '-P 2ybc'
_space_group_name_H-M_alt 'P 1 21/c 1'
_atom_sites_solution_hydrogens mixed
_atom_sites_solution_primary dual
_audit_creation_date 2021-10-14
_audit_creation_method
;
Olex2 1.5
(compiled 2021.08.20 svn.r13c46975 for OlexSys, GUI svn.r6405)
;
_audit_update_record
;
2021-11-02 deposited with the CCDC.	2021-12-02 downloaded from the CCDC.
;
_cell_angle_alpha 90
_cell_angle_beta 104.3530(10)
_cell_angle_gamma 90
_cell_formula_units_Z 4
_cell_length_a 13.0544(6)
_cell_length_b 13.0083(6)
_cell_length_c 11.7110(5)
_cell_measurement_reflns_used 7122
_cell_measurement_temperature 290
_cell_measurement_theta_max 31.449
_cell_measurement_theta_min 2.382
_cell_volume 1926.64(15)
_computing_cell_refinement 'SAINT V8.40A (Bruker, 2019)'
_computing_data_reduction 'SAINT V8.40A (Bruker, 2019)'
_computing_molecular_graphics 'Olex2 1.5 (Dolomanov et al., 2009)'
_computing_publication_material 'Olex2 1.5 (Dolomanov et al., 2009)'
_computing_structure_refinement 'XL  (Sheldrick, 2008)'
_computing_structure_solution 'SHELXT 2014/5 (Sheldrick, 2014)'
_diffrn_ambient_temperature 290
_diffrn_measured_fraction_theta_full 0.998
_diffrn_measured_fraction_theta_max 0.998
_diffrn_measurement_device_type 'Bruker APEX-II CCD'
_diffrn_measurement_method '\f and \w scans'
_diffrn_radiation_type MoK\a
_diffrn_radiation_wavelength 0.71073
_diffrn_reflns_av_R_equivalents 0.0681
_diffrn_reflns_av_unetI/netI 0.0407
_diffrn_reflns_Laue_measured_fraction_full 0.998
_diffrn_reflns_Laue_measured_fraction_max 0.998
_diffrn_reflns_limit_h_max 16
_diffrn_reflns_limit_h_min -16
_diffrn_reflns_limit_k_max 16
_diffrn_reflns_limit_k_min -16
_diffrn_reflns_limit_l_max 13
_diffrn_reflns_limit_l_min -15
_diffrn_reflns_number 37820
_diffrn_reflns_point_group_measured_fraction_full 0.998
_diffrn_reflns_point_group_measured_fraction_max 0.998
_diffrn_reflns_theta_full 25.242
_diffrn_reflns_theta_max 27.484
_diffrn_reflns_theta_min 2.246
_diffrn_source_current 1.4
_diffrn_source_power 0.07
_diffrn_source_voltage 50.0
_diffrn_standards_number 0
_exptl_absorpt_coefficient_mu 0.085
_exptl_absorpt_correction_T_max 0.7464
_exptl_absorpt_correction_T_min 0.6974
_exptl_absorpt_correction_type multi-scan
_exptl_absorpt_process_details
;
SADABS-2016/2 (Bruker,2016/2) was used for absorption correction.
wR2(int) was 0.0848 before and 0.0598 after correction.
The Ratio of minimum to maximum transmission is 0.9344.
The \l/2 correction factor is Not present.
;
_exptl_crystal_colour colourless
_exptl_crystal_colour_primary colourless
_exptl_crystal_density_diffrn 1.298
_exptl_crystal_description plate
_exptl_crystal_F_000 800
_exptl_crystal_size_max 0.2
_exptl_crystal_size_mid 0.15
_exptl_crystal_size_min 0.1
_refine_diff_density_max 0.184
_refine_diff_density_min -0.175
_refine_diff_density_rms 0.037
_refine_ls_extinction_coef 0.021(2)
_refine_ls_extinction_expression Fc^*^=kFc[1+0.001xFc^2^\l^3^/sin(2\q)]^-1/4^
_refine_ls_extinction_method 'SHELXL-2018/3 (Sheldrick 2018)'
_refine_ls_goodness_of_fit_ref 1.058
_refine_ls_hydrogen_treatment mixed
_refine_ls_matrix_type full
_refine_ls_number_parameters 259
_refine_ls_number_reflns 4394
_refine_ls_number_restraints 0
_refine_ls_restrained_S_all 1.058
_refine_ls_R_factor_all 0.0867
_refine_ls_R_factor_gt 0.0502
_refine_ls_shift/su_max 0.000
_refine_ls_shift/su_mean 0.000
_refine_ls_structure_factor_coef Fsqd
_refine_ls_weighting_details 'w=1/[\s^2^(Fo^2^)+(0.0415P)^2^+0.6588P] where P=(Fo^2^+2Fc^2^)/3'
_refine_ls_weighting_scheme calc
_refine_ls_wR_factor_gt 0.1056
_refine_ls_wR_factor_ref 0.1226
_reflns_Friedel_coverage 0.000
_reflns_number_gt 2949
_reflns_number_total 4394
_reflns_threshold_expression 'I > 2\s(I)'
_cod_data_source_file d1nj05458a2.cif
_cod_data_source_block mo_b_0145_0ma
_cod_depositor_comments 'Adding full bibliography for 7061108--7061121.cif.'
_cod_database_code 7061115
_shelx_shelxl_version_number 2018/3
_shelx_space_group_comment
;
The symmetry employed for this shelxl refinement is uniquely defined
by the following loop, which should always be used as a source of
symmetry information in preference to the above space-group names.
They are only intended as comments.
;
_shelx_estimated_absorpt_t_max 0.992
_shelx_estimated_absorpt_t_min 0.983
_olex2_refinement_description
;
1. Fixed Uiso
 At 1.2 times of:
  All C(H) groups, All C(H,H) groups
 At 1.5 times of:
  All C(H,H,H) groups
2.a Secondary CH2 refined with riding coordinates:
 C15(H15A,H15B), C16(H16A,H16B), C12(H12A,H12B), C14(H14A,H14B), C13(H13A,H13B)
2.b Aromatic/amide H refined with riding coordinates:
 C22(H22), C10(H10), C18(H18), C20(H20), C6(H6), C19(H19), C21(H21), C8(H8),
 C7(H7), C9(H9)
2.c Idealised Me refined as rotating group:
 C4(H4A,H4B,H4C)
;
_olex2_submission_special_instructions 'No special instructions were received'

loop_
_space_group_symop_operation_xyz
'x, y, z'
'-x, y+1/2, -z+1/2'
'-x, -y, -z'
'x, -y-1/2, z-1/2'

loop_
_atom_site_label
_atom_site_type_symbol
_atom_site_fract_x
_atom_site_fract_y
_atom_site_fract_z
_atom_site_U_iso_or_equiv
_atom_site_adp_type
_atom_site_occupancy
_atom_site_site_symmetry_order
_atom_site_calc_flag
_atom_site_refinement_flags_posn
_atom_site_refinement_flags_adp
_atom_site_refinement_flags_occupancy
_atom_site_disorder_assembly
_atom_site_disorder_group
O1 O 0.47331(9) 0.33300(10) 0.79048(10) 0.0429(3) Uani 1 1 d . . . . .
O11 O 0.37684(11) 0.36862(12) 0.41196(11) 0.0556(4) Uani 1 1 d . . . . .
N3 N 0.57253(12) 0.28696(11) 0.47184(13) 0.0352(3) Uani 1 1 d . . . . .
N1 N 0.29658(11) 0.37973(12) 0.76953(12) 0.0377(4) Uani 1 1 d . . . . .
N2 N 0.20609(11) 0.39792(12) 0.67924(13) 0.0411(4) Uani 1 1 d . . . . .
N4 N 0.76021(11) 0.28437(12) 0.38204(13) 0.0392(4) Uani 1 1 d . . . . .
C1 C 0.38277(13) 0.35547(13) 0.72659(14) 0.0336(4) Uani 1 1 d . . . . .
C2 C 0.34572(13) 0.36401(13) 0.60210(15) 0.0346(4) Uani 1 1 d . . . . .
C11 C 0.40670(14) 0.35046(14) 0.51856(15) 0.0373(4) Uani 1 1 d . . . . .
C3 C 0.23658(14) 0.38973(14) 0.58145(16) 0.0382(4) Uani 1 1 d . . . . .
C15 C 0.67421(14) 0.35727(14) 0.33798(16) 0.0403(4) Uani 1 1 d . . . . .
H15A H 0.625297 0.328270 0.269396 0.048 Uiso 1 1 calc R U . . .
H15B H 0.702963 0.420032 0.313736 0.048 Uiso 1 1 calc R U . . .
C16 C 0.61565(15) 0.38228(14) 0.42986(16) 0.0408(4) Uani 1 1 d . . . . .
H16A H 0.663083 0.416255 0.496005 0.049 Uiso 1 1 calc R U . . .
H16B H 0.558052 0.429078 0.396946 0.049 Uiso 1 1 calc R U . . .
C5 C 0.29055(15) 0.39016(14) 0.88773(16) 0.0398(4) Uani 1 1 d . . . . .
C12 C 0.51802(14) 0.30859(15) 0.56667(15) 0.0400(4) Uani 1 1 d . . . . .
H12A H 0.559161 0.358128 0.621152 0.048 Uiso 1 1 calc R U . . .
H12B H 0.514276 0.245767 0.610072 0.048 Uiso 1 1 calc R U . . .
C17 C 0.83181(13) 0.27161(15) 0.30951(16) 0.0398(4) Uani 1 1 d . . . . .
C14 C 0.71977(15) 0.19045(14) 0.42185(17) 0.0419(4) Uani 1 1 d . . . . .
H14A H 0.778055 0.144105 0.453722 0.050 Uiso 1 1 calc R U . . .
H14B H 0.672456 0.156685 0.355453 0.050 Uiso 1 1 calc R U . . .
C13 C 0.66144(14) 0.21322(15) 0.51482(16) 0.0422(4) Uani 1 1 d . . . . .
H13A H 0.633677 0.149642 0.538356 0.051 Uiso 1 1 calc R U . . .
H13B H 0.710365 0.241917 0.583598 0.051 Uiso 1 1 calc R U . . .
C22 C 0.87411(15) 0.35712(16) 0.26753(18) 0.0491(5) Uani 1 1 d . . . . .
H22 H 0.855829 0.422533 0.287706 0.059 Uiso 1 1 calc R U . . .
C10 C 0.37795(16) 0.41734(16) 0.97549(17) 0.0507(5) Uani 1 1 d . . . . .
H10 H 0.442243 0.429742 0.957260 0.061 Uiso 1 1 calc R U . . .
C18 C 0.86300(15) 0.17488(16) 0.27944(18) 0.0498(5) Uani 1 1 d . . . . .
H18 H 0.836292 0.116108 0.306890 0.060 Uiso 1 1 calc R U . . .
C4 C 0.15866(16) 0.40587(18) 0.46615(18) 0.0577(6) Uani 1 1 d . . . . .
H4A H 0.090013 0.418399 0.479279 0.087 Uiso 1 1 calc R U . . .
H4B H 0.156039 0.345670 0.418096 0.087 Uiso 1 1 calc R U . . .
H4C H 0.179736 0.463944 0.426796 0.087 Uiso 1 1 calc R U . . .
C20 C 0.97241(18) 0.2507(2) 0.1660(2) 0.0638(6) Uani 1 1 d . . . . .
H20 H 1.018174 0.243997 0.116894 0.077 Uiso 1 1 calc R U . . .
C6 C 0.19477(18) 0.37593(18) 0.91585(19) 0.0578(6) Uani 1 1 d . . . . .
H6 H 0.134737 0.359392 0.857240 0.069 Uiso 1 1 calc R U . . .
C19 C 0.93343(17) 0.16573(19) 0.2090(2) 0.0604(6) Uani 1 1 d . . . . .
H19 H 0.954493 0.100746 0.190778 0.072 Uiso 1 1 calc R U . . .
C21 C 0.94310(16) 0.34628(18) 0.1961(2) 0.0586(6) Uani 1 1 d . . . . .
H21 H 0.970099 0.404552 0.167939 0.070 Uiso 1 1 calc R U . . .
C8 C 0.2757(2) 0.40985(19) 1.1192(2) 0.0699(7) Uani 1 1 d . . . . .
H8 H 0.271031 0.414674 1.196942 0.084 Uiso 1 1 calc R U . . .
C7 C 0.1885(2) 0.3863(2) 1.0312(2) 0.0732(7) Uani 1 1 d . . . . .
H7 H 0.123758 0.377165 1.049468 0.088 Uiso 1 1 calc R U . . .
C9 C 0.3699(2) 0.42615(19) 1.0908(2) 0.0662(7) Uani 1 1 d . . . . .
H9 H 0.429400 0.443398 1.149737 0.079 Uiso 1 1 calc R U . . .
H3 H 0.5236(17) 0.2550(16) 0.4044(18) 0.056(6) Uiso 1 1 d . . . . .

loop_
_atom_site_aniso_label
_atom_site_aniso_U_11
_atom_site_aniso_U_22
_atom_site_aniso_U_33
_atom_site_aniso_U_23
_atom_site_aniso_U_13
_atom_site_aniso_U_12
O1 0.0346(7) 0.0589(8) 0.0345(7) 0.0083(6) 0.0071(5) 0.0053(6)
O11 0.0534(8) 0.0808(11) 0.0311(7) 0.0082(7) 0.0075(6) 0.0114(7)
N3 0.0367(8) 0.0386(8) 0.0295(7) -0.0005(6) 0.0067(6) -0.0006(7)
N1 0.0327(8) 0.0451(9) 0.0350(8) 0.0027(7) 0.0082(6) 0.0007(6)
N2 0.0318(8) 0.0469(9) 0.0425(9) 0.0022(7) 0.0050(7) 0.0006(7)
N4 0.0356(8) 0.0415(9) 0.0412(8) 0.0003(7) 0.0110(7) 0.0008(7)
C1 0.0319(9) 0.0347(9) 0.0342(9) 0.0038(7) 0.0081(7) -0.0009(7)
C2 0.0349(9) 0.0343(9) 0.0333(9) 0.0018(7) 0.0062(7) -0.0003(7)
C11 0.0409(10) 0.0375(10) 0.0326(9) 0.0004(7) 0.0075(8) -0.0020(8)
C3 0.0359(9) 0.0374(10) 0.0389(10) 0.0031(8) 0.0051(8) -0.0005(8)
C15 0.0420(10) 0.0393(10) 0.0414(10) 0.0010(8) 0.0135(8) 0.0010(8)
C16 0.0467(11) 0.0349(10) 0.0433(10) -0.0013(8) 0.0156(9) -0.0026(8)
C5 0.0479(11) 0.0370(10) 0.0375(10) 0.0037(8) 0.0163(8) 0.0024(8)
C12 0.0416(10) 0.0494(11) 0.0300(9) 0.0005(8) 0.0105(8) 0.0005(8)
C17 0.0311(9) 0.0490(11) 0.0374(9) -0.0038(8) 0.0050(8) 0.0007(8)
C14 0.0392(10) 0.0410(10) 0.0450(10) 0.0046(8) 0.0097(8) 0.0040(8)
C13 0.0399(10) 0.0460(11) 0.0398(10) 0.0082(8) 0.0080(8) 0.0049(8)
C22 0.0424(11) 0.0513(12) 0.0566(12) -0.0047(10) 0.0180(9) -0.0010(9)
C10 0.0505(12) 0.0549(13) 0.0464(11) -0.0087(10) 0.0112(9) 0.0039(10)
C18 0.0436(11) 0.0511(12) 0.0550(12) -0.0018(10) 0.0131(10) 0.0029(9)
C4 0.0470(12) 0.0724(15) 0.0472(12) 0.0057(11) -0.0010(10) 0.0057(11)
C20 0.0505(13) 0.0799(17) 0.0693(15) -0.0052(13) 0.0306(12) 0.0055(12)
C6 0.0550(13) 0.0692(15) 0.0546(13) 0.0009(11) 0.0238(11) -0.0076(11)
C19 0.0508(13) 0.0630(15) 0.0709(15) -0.0115(12) 0.0217(11) 0.0106(11)
C21 0.0487(12) 0.0658(15) 0.0678(14) 0.0032(12) 0.0267(11) -0.0027(11)
C8 0.109(2) 0.0623(15) 0.0466(13) 0.0044(11) 0.0348(15) 0.0178(14)
C7 0.0850(18) 0.0806(18) 0.0694(16) 0.0020(14) 0.0486(15) -0.0054(14)
C9 0.0820(17) 0.0673(15) 0.0451(12) -0.0123(11) 0.0080(12) 0.0190(13)

loop_
_atom_type_symbol
_atom_type_description
_atom_type_scat_dispersion_real
_atom_type_scat_dispersion_imag
_atom_type_scat_source
C C 0.0033 0.0016 'International Tables Vol C Tables 4.2.6.8 and 6.1.1.4'
H H 0.0000 0.0000 'International Tables Vol C Tables 4.2.6.8 and 6.1.1.4'
N N 0.0061 0.0033 'International Tables Vol C Tables 4.2.6.8 and 6.1.1.4'
O O 0.0106 0.0060 'International Tables Vol C Tables 4.2.6.8 and 6.1.1.4'

loop_
_geom_angle_atom_site_label_1
_geom_angle_atom_site_label_2
_geom_angle_atom_site_label_3
_geom_angle
_geom_angle_site_symmetry_1
_geom_angle_site_symmetry_3
_geom_angle_publ_flag
C16 N3 H3 108.1(12) . . ?
C12 N3 C16 112.20(14) . . ?
C12 N3 C13 110.22(13) . . ?
C12 N3 H3 110.3(12) . . ?
C13 N3 C16 108.60(14) . . ?
C13 N3 H3 107.3(12) . . ?
N2 N1 C5 118.92(14) . . ?
C1 N1 N2 112.11(13) . . ?
C1 N1 C5 128.95(15) . . ?
C3 N2 N1 105.40(13) . . ?
C17 N4 C15 115.24(14) . . ?
C17 N4 C14 116.05(15) . . ?
C14 N4 C15 110.50(14) . . ?
O1 C1 N1 124.34(15) . . ?
O1 C1 C2 130.86(16) . . ?
N1 C1 C2 104.79(14) . . ?
C1 C2 C3 105.31(15) . . ?
C11 C2 C1 126.27(16) . . ?
C11 C2 C3 128.42(16) . . ?
O11 C11 C2 125.69(17) . . ?
O11 C11 C12 118.40(16) . . ?
C2 C11 C12 115.91(15) . . ?
N2 C3 C2 112.30(15) . . ?
N2 C3 C4 119.66(16) . . ?
C2 C3 C4 128.03(17) . . ?
N4 C15 H15A 109.3 . . ?
N4 C15 H15B 109.3 . . ?
N4 C15 C16 111.73(15) . . ?
H15A C15 H15B 107.9 . . ?
C16 C15 H15A 109.3 . . ?
C16 C15 H15B 109.3 . . ?
N3 C16 C15 110.86(14) . . ?
N3 C16 H16A 109.5 . . ?
N3 C16 H16B 109.5 . . ?
C15 C16 H16A 109.5 . . ?
C15 C16 H16B 109.5 . . ?
H16A C16 H16B 108.1 . . ?
C10 C5 N1 121.21(17) . . ?
C10 C5 C6 119.14(18) . . ?
C6 C5 N1 119.62(18) . . ?
N3 C12 C11 112.38(14) . . ?
N3 C12 H12A 109.1 . . ?
N3 C12 H12B 109.1 . . ?
C11 C12 H12A 109.1 . . ?
C11 C12 H12B 109.1 . . ?
H12A C12 H12B 107.9 . . ?
C22 C17 N4 119.86(17) . . ?
C22 C17 C18 117.91(17) . . ?
C18 C17 N4 122.23(17) . . ?
N4 C14 H14A 109.5 . . ?
N4 C14 H14B 109.5 . . ?
N4 C14 C13 110.85(15) . . ?
H14A C14 H14B 108.1 . . ?
C13 C14 H14A 109.5 . . ?
C13 C14 H14B 109.5 . . ?
N3 C13 C14 111.90(14) . . ?
N3 C13 H13A 109.2 . . ?
N3 C13 H13B 109.2 . . ?
C14 C13 H13A 109.2 . . ?
C14 C13 H13B 109.2 . . ?
H13A C13 H13B 107.9 . . ?
C17 C22 H22 119.6 . . ?
C21 C22 C17 120.71(19) . . ?
C21 C22 H22 119.6 . . ?
C5 C10 H10 120.0 . . ?
C5 C10 C9 119.9(2) . . ?
C9 C10 H10 120.0 . . ?
C17 C18 H18 119.8 . . ?
C19 C18 C17 120.5(2) . . ?
C19 C18 H18 119.8 . . ?
C3 C4 H4A 109.5 . . ?
C3 C4 H4B 109.5 . . ?
C3 C4 H4C 109.5 . . ?
H4A C4 H4B 109.5 . . ?
H4A C4 H4C 109.5 . . ?
H4B C4 H4C 109.5 . . ?
C19 C20 H20 120.5 . . ?
C19 C20 C21 119.1(2) . . ?
C21 C20 H20 120.5 . . ?
C5 C6 H6 120.1 . . ?
C7 C6 C5 119.8(2) . . ?
C7 C6 H6 120.1 . . ?
C18 C19 H19 119.5 . . ?
C20 C19 C18 120.9(2) . . ?
C20 C19 H19 119.5 . . ?
C22 C21 H21 119.5 . . ?
C20 C21 C22 120.9(2) . . ?
C20 C21 H21 119.5 . . ?
C7 C8 H8 120.6 . . ?
C7 C8 C9 118.8(2) . . ?
C9 C8 H8 120.6 . . ?
C6 C7 H7 119.3 . . ?
C8 C7 C6 121.3(2) . . ?
C8 C7 H7 119.3 . . ?
C10 C9 H9 119.5 . . ?
C8 C9 C10 121.0(2) . . ?
C8 C9 H9 119.5 . . ?

loop_
_geom_bond_atom_site_label_1
_geom_bond_atom_site_label_2
_geom_bond_distance
_geom_bond_site_symmetry_2
_geom_bond_publ_flag
O1 C1 1.2664(19) . ?
O11 C11 1.235(2) . ?
N3 C16 1.494(2) . ?
N3 C12 1.487(2) . ?
N3 C13 1.494(2) . ?
N3 H3 0.98(2) . ?
N1 N2 1.3966(19) . ?
N1 C1 1.378(2) . ?
N1 C5 1.412(2) . ?
N2 C3 1.307(2) . ?
N4 C15 1.463(2) . ?
N4 C17 1.420(2) . ?
N4 C14 1.453(2) . ?
C1 C2 1.422(2) . ?
C2 C11 1.417(2) . ?
C2 C3 1.425(2) . ?
C11 C12 1.523(2) . ?
C3 C4 1.490(3) . ?
C15 H15A 0.9700 . ?
C15 H15B 0.9700 . ?
C15 C16 1.502(2) . ?
C16 H16A 0.9700 . ?
C16 H16B 0.9700 . ?
C5 C10 1.379(3) . ?
C5 C6 1.382(3) . ?
C12 H12A 0.9700 . ?
C12 H12B 0.9700 . ?
C17 C22 1.385(3) . ?
C17 C18 1.394(3) . ?
C14 H14A 0.9700 . ?
C14 H14B 0.9700 . ?
C14 C13 1.505(2) . ?
C13 H13A 0.9700 . ?
C13 H13B 0.9700 . ?
C22 H22 0.9300 . ?
C22 C21 1.380(3) . ?
C10 H10 0.9300 . ?
C10 C9 1.385(3) . ?
C18 H18 0.9300 . ?
C18 C19 1.384(3) . ?
C4 H4A 0.9600 . ?
C4 H4B 0.9600 . ?
C4 H4C 0.9600 . ?
C20 H20 0.9300 . ?
C20 C19 1.365(3) . ?
C20 C21 1.372(3) . ?
C6 H6 0.9300 . ?
C6 C7 1.380(3) . ?
C19 H19 0.9300 . ?
C21 H21 0.9300 . ?
C8 H8 0.9300 . ?
C8 C7 1.367(4) . ?
C8 C9 1.368(4) . ?
C7 H7 0.9300 . ?
C9 H9 0.9300 . ?

loop_
_geom_hbond_atom_site_label_D
_geom_hbond_atom_site_label_H
_geom_hbond_atom_site_label_A
_geom_hbond_distance_DH
_geom_hbond_distance_HA
_geom_hbond_distance_DA
_geom_hbond_angle_DHA
_geom_hbond_site_symmetry_A
_geom_hbond_publ_flag
C15 H15B N2 0.97 2.64 3.575(2) 161.6 3_666 yes
C16 H16B O11 0.97 2.54 3.077(2) 114.9 . yes
C14 H14B O1 0.97 2.52 3.218(2) 128.4 4_565 yes
C22 H22 N2 0.93 2.53 3.459(3) 174.0 3_666 yes
C10 H10 O1 0.93 2.44 2.964(2) 115.6 . yes
N3 H3 O1 0.98(2) 1.76(2) 2.6944(19) 159.6(18) 4_565 yes

loop_
_geom_torsion_atom_site_label_1
_geom_torsion_atom_site_label_2
_geom_torsion_atom_site_label_3
_geom_torsion_atom_site_label_4
_geom_torsion
_geom_torsion_site_symmetry_1
_geom_torsion_site_symmetry_2
_geom_torsion_site_symmetry_3
_geom_torsion_site_symmetry_4
_geom_torsion_publ_flag
O1 C1 C2 C11 -1.5(3) . . . . ?
O1 C1 C2 C3 179.09(18) . . . . ?
O11 C11 C12 N3 -5.0(2) . . . . ?
N1 N2 C3 C2 1.3(2) . . . . ?
N1 N2 C3 C4 -179.39(17) . . . . ?
N1 C1 C2 C11 177.29(16) . . . . ?
N1 C1 C2 C3 -2.09(18) . . . . ?
N1 C5 C10 C9 -179.45(18) . . . . ?
N1 C5 C6 C7 -179.83(19) . . . . ?
N2 N1 C1 O1 -178.04(16) . . . . ?
N2 N1 C1 C2 3.05(19) . . . . ?
N2 N1 C5 C10 -151.61(18) . . . . ?
N2 N1 C5 C6 26.5(2) . . . . ?
N4 C15 C16 N3 -57.4(2) . . . . ?
N4 C17 C22 C21 -179.42(18) . . . . ?
N4 C17 C18 C19 -179.65(18) . . . . ?
N4 C14 C13 N3 57.4(2) . . . . ?
C1 N1 N2 C3 -2.78(19) . . . . ?
C1 N1 C5 C10 26.6(3) . . . . ?
C1 N1 C5 C6 -155.31(19) . . . . ?
C1 C2 C11 O11 -171.81(18) . . . . ?
C1 C2 C11 C12 8.9(3) . . . . ?
C1 C2 C3 N2 0.5(2) . . . . ?
C1 C2 C3 C4 -178.73(19) . . . . ?
C2 C11 C12 N3 174.31(15) . . . . ?
C11 C2 C3 N2 -178.87(17) . . . . ?
C11 C2 C3 C4 1.9(3) . . . . ?
C3 C2 C11 O11 7.4(3) . . . . ?
C3 C2 C11 C12 -171.83(17) . . . . ?
C15 N4 C17 C22 48.5(2) . . . . ?
C15 N4 C17 C18 -132.34(18) . . . . ?
C15 N4 C14 C13 -56.82(19) . . . . ?
C16 N3 C12 C11 79.26(19) . . . . ?
C16 N3 C13 C14 -55.89(19) . . . . ?
C5 N1 N2 C3 175.74(15) . . . . ?
C5 N1 C1 O1 3.6(3) . . . . ?
C5 N1 C1 C2 -175.28(16) . . . . ?
C5 C10 C9 C8 -1.1(3) . . . . ?
C5 C6 C7 C8 -0.5(4) . . . . ?
C12 N3 C16 C15 177.53(15) . . . . ?
C12 N3 C13 C14 -179.17(15) . . . . ?
C17 N4 C15 C16 -168.50(15) . . . . ?
C17 N4 C14 C13 169.59(15) . . . . ?
C17 C22 C21 C20 -0.7(3) . . . . ?
C17 C18 C19 C20 -1.1(3) . . . . ?
C14 N4 C15 C16 57.50(19) . . . . ?
C14 N4 C17 C22 179.93(17) . . . . ?
C14 N4 C17 C18 -0.9(2) . . . . ?
C13 N3 C16 C15 55.45(19) . . . . ?
C13 N3 C12 C11 -159.58(15) . . . . ?
C22 C17 C18 C19 -0.5(3) . . . . ?
C10 C5 C6 C7 -1.7(3) . . . . ?
C18 C17 C22 C21 1.4(3) . . . . ?
C6 C5 C10 C9 2.5(3) . . . . ?
C19 C20 C21 C22 -0.9(4) . . . . ?
C21 C20 C19 C18 1.8(4) . . . . ?
C7 C8 C9 C10 -1.1(4) . . . . ?
C9 C8 C7 C6 1.9(4) . . . . ?
